data_7711626
loop_
_publ_author_name
'Velazquez-Garcia, Jose de Jesus'
'Basuroy, Krishnayan'
'Storozhuk, Darina'
'Wong, Joanne'
'Demeshko, Serhiy'
'Meyer, Franc'
'Henning, Robert'
'Techert, Simone'

_publ_section_title
;
 Short- <i>vs</i>. long-range elastic distortion: structural dynamics of a
 [2 \\times 2] tetrairon(II) spin crossover grid complex observed by
 time-resolved X-Ray crystallography.
;
_journal_name_full 'Dalton transactions (Cambridge, England : 2003)'
_journal_paper_doi 10.1039/d2dt02638d
_journal_year 2022
_chemical_formula_moiety 'C96 H68 Fe4 N24, 4(B F4), 2(C2 H3 N)'
_chemical_formula_sum 'C100 H74 B4 F16 Fe4 N26'
_chemical_formula_weight 2210.49
_chemical_properties_physical Air-sensitive
_space_group_crystal_system monoclinic
_space_group_IT_number 15
_space_group_name_Hall '-C 2yc'
_space_group_name_H-M_alt 'C 1 2/c 1'
_atom_sites_solution_hydrogens geom
_atom_sites_solution_primary direct
_audit_creation_date 2022-08-04
_audit_creation_method
;
Olex2 1.2
(compiled 2015.01.26 svn.r3151 for OlexSys, GUI svn.r4998)
;
_audit_update_record
;
2022-08-06 deposited with the CCDC.	2022-10-04 downloaded from the CCDC.
;
_cell_angle_alpha 90
_cell_angle_beta 121.33(3)
_cell_angle_gamma 90
_cell_formula_units_Z 4
_cell_length_a 30.967(6)
_cell_length_b 12.821(3)
_cell_length_c 27.261(5)
_cell_measurement_reflns_used 2916
_cell_measurement_temperature 100.00
_cell_measurement_theta_max 25.452
_cell_measurement_theta_min 1.791
_cell_volume 9245(4)
_computing_molecular_graphics 'Olex2 (Dolomanov et al., 2009)'
_computing_publication_material 'Olex2 (Dolomanov et al., 2009)'
_computing_structure_refinement 'ShelXL (Sheldrick, 2008)'
_diffrn_ambient_temperature 100.00
_diffrn_measured_fraction_theta_full 0.812
_diffrn_measured_fraction_theta_max 0.812
_diffrn_measurement_device_type 'Standard Huber 515.2 kappa model (APS 14 ID Beamline)'
_diffrn_measurement_method '\f scan'
_diffrn_radiation_type Synchrotron
_diffrn_radiation_wavelength 0.82656
_diffrn_reflns_av_R_equivalents 0.054
_diffrn_reflns_av_unetI/netI 0.0440
_diffrn_reflns_Laue_measured_fraction_full 0.812
_diffrn_reflns_Laue_measured_fraction_max 0.812
_diffrn_reflns_number 4426
_diffrn_reflns_point_group_measured_fraction_full 0.812
_diffrn_reflns_point_group_measured_fraction_max 0.812
_diffrn_reflns_theta_full 25.451
_diffrn_reflns_theta_max 25.451
_diffrn_reflns_theta_min 1.791
_diffrn_source 'undulator radiation'
_exptl_absorpt_coefficient_mu 1.076
_exptl_absorpt_correction_type none
_exptl_absorpt_process_details 'Wavelength normalisation made by Precognition software'
_exptl_crystal_colour black
_exptl_crystal_density_diffrn 1.588
_exptl_crystal_density_method 'not measured'
_exptl_crystal_description block
_exptl_crystal_F_000 4496
_exptl_crystal_preparation 'Spin crossover'
_exptl_crystal_size_max 0.5
_exptl_crystal_size_mid 0.49
_exptl_crystal_size_min 0.29
_refine_diff_density_max 0.490
_refine_diff_density_min -0.365
_refine_diff_density_rms 0.087
_refine_ls_extinction_method none
_refine_ls_goodness_of_fit_ref 1.380
_refine_ls_hydrogen_treatment constr
_refine_ls_matrix_type full
_refine_ls_number_parameters 725
_refine_ls_number_reflns 4426
_refine_ls_number_restraints 463
_refine_ls_restrained_S_all 1.319
_refine_ls_R_factor_all 0.1406
_refine_ls_R_factor_gt 0.1196
_refine_ls_shift/su_max 0.000
_refine_ls_shift/su_mean 0.000
_refine_ls_structure_factor_coef Fsqd
_refine_ls_weighting_details 'w=1/[\s^2^(Fo^2^)+(0.1330P)^2^+44.1410P] where P=(Fo^2^+2Fc^2^)/3'
_refine_ls_weighting_scheme calc
_refine_ls_wR_factor_gt 0.2762
_refine_ls_wR_factor_ref 0.2897
_reflns_Friedel_coverage 0.000
_reflns_number_gt 4004
_reflns_number_total 4426
_reflns_threshold_expression 'I > 2\s(I)'
_cod_data_source_file d2dt02638d2.cif
_cod_data_source_block fe4_100ps
_cod_database_code 7711626
_shelx_space_group_comment
;
The symmetry employed for this shelxl refinement is uniquely defined
by the following loop, which should always be used as a source of
symmetry information in preference to the above space-group names.
They are only intended as comments.
;
_shelx_estimated_absorpt_t_max 0.817
_shelx_estimated_absorpt_t_min 0.713
_exptl_absorpt_special_details
'Wavelength normalisation process includes the overall absorption and the wavelength-dependent response of the detector'
_olex2_refinement_description
;
1. Fixed Uiso
 At 1.2 times of:
  All C(H) groups
 At 1.5 times of:
  All C(H,H,H) groups
2. Restrained distances
 F6-F7 \\sim F6-F8 \\sim F6-F5 \\sim F7-F8 \\sim F7-F5 \\sim F8-F5
 with sigma of 0.04
 B2-F6 \\sim B2-F7 \\sim B2-F8 \\sim B2-F5
 with sigma of 0.02
 F12-F9 \\sim F12-F10 \\sim F12-F11 \\sim F9-F11 \\sim F10-F11
 with sigma of 0.04
 B3-F12 \\sim B3-F9 \\sim B3-F10 \\sim B3-F11
 with sigma of 0.02
3. Uiso/Uaniso restraints and constraints
F6 \\sim B2 \\sim F7 \\sim F8 \\sim F5: within 1.7A with sigma of 0.01 and
sigma for terminal atoms of 0.01
C50 \\sim C49 \\sim N13: within 1.7A with sigma of 0.01 and sigma for terminal
atoms of 0.01
F10 \\sim B3 \\sim F12 \\sim F9 \\sim F11: within 2A with sigma of 0.01 and
sigma for terminal atoms of 0.02
4. Rigid body (RIGU) restrains
 C46, C47, C48, N12, C44, C45
 with sigma for 1-2 distances of 0.01 and sigma for 1-3 distances of 0.01
 C43, C42, C41, C40, C39, N11
 with sigma for 1-2 distances of 0.01 and sigma for 1-3 distances of 0.01
 C38, C36, C35, N9, N10, C37
 with sigma for 1-2 distances of 0.01 and sigma for 1-3 distances of 0.01
 C34, N8, C30, C31, C32, C33
 with sigma for 1-2 distances of 0.01 and sigma for 1-3 distances of 0.01
 N7, C29, C28, C27, C26, C25
 with sigma for 1-2 distances of 0.01 and sigma for 1-3 distances of 0.01
 N1, C1, C2, C3, C4, C5
 with sigma for 1-2 distances of 0.01 and sigma for 1-3 distances of 0.01
 N2, C6, C7, C8, C9, C10
 with sigma for 1-2 distances of 0.01 and sigma for 1-3 distances of 0.01
 C11, C12, C13, C14, N4, N3
 with sigma for 1-2 distances of 0.01 and sigma for 1-3 distances of 0.01
 N5, C15, C16, C17, C18, C19
 with sigma for 1-2 distances of 0.01 and sigma for 1-3 distances of 0.01
 C20, C21, C22, C23, C24, N6
 with sigma for 1-2 distances of 0.01 and sigma for 1-3 distances of 0.01
5. Others
 Sof(B3)=Sof(F12)=Sof(F9)=Sof(F10)=Sof(F11)=1-FVAR(1)
 Sof(F6)=Sof(F7)=Sof(F8)=Sof(F5)=Sof(B2)=FVAR(1)
6.a Aromatic/amide H refined with riding coordinates:
 C1(H1), C9(H9), C7(H7), C33(H33), C25(H25), C28(H28), C32(H32), C31(H31),
 C18(H18), C16(H16), C48(H48), C24(H24), C4(H4), C2(H2), C8(H8), C3(H3),
 C26(H26), C27(H27), C23(H23), C47(H47), C42(H42), C22(H22), C17(H17), C40(H40),
  C21(H21), C45(H45), C46(H46), C41(H41)
6.b Idealised Me refined as rotating group:
 C13(H13A,H13B,H13C), C37(H37A,H37B,H37C), C50(H50A,H50B,H50C)
;
_shelx_shelxl_version_number 2018/3
_olex2_submission_special_instructions 'No special instructions were received'

loop_
_space_group_symop_operation_xyz
'x, y, z'
'-x, y, -z+1/2'
'x+1/2, y+1/2, z'
'-x+1/2, y+1/2, -z+1/2'
'-x, -y, -z'
'x, -y, z-1/2'
'-x+1/2, -y+1/2, -z'
'x+1/2, -y+1/2, z-1/2'

loop_
_atom_site_label
_atom_site_type_symbol
_atom_site_fract_x
_atom_site_fract_y
_atom_site_fract_z
_atom_site_U_iso_or_equiv
_atom_site_adp_type
_atom_site_occupancy
_atom_site_site_symmetry_order
_atom_site_calc_flag
_atom_site_refinement_flags_posn
_atom_site_refinement_flags_adp
_atom_site_refinement_flags_occupancy
_atom_site_disorder_assembly
_atom_site_disorder_group
Fe0A Fe 0.46882(6) 0.42487(13) 0.83373(8) 0.0714(6) Uani 1 1 d . . . . .
Fe0B Fe 0.37815(7) 0.43120(14) 0.64345(8) 0.0767(7) Uani 1 1 d . . . . .
N3 N 0.4504(4) 0.3275(8) 0.7688(5) 0.073(3) Uani 1 1 d . U . . .
N7 N 0.4097(4) 0.3657(8) 0.8352(4) 0.073(3) Uani 1 1 d . U . . .
N11 N 0.6507(4) 0.5807(8) 0.8578(5) 0.077(3) Uani 1 1 d . U . . .
N9 N 0.5121(4) 0.5263(8) 0.8214(4) 0.073(3) Uani 1 1 d . U . . .
N5 N 0.3593(4) 0.2835(8) 0.6003(5) 0.077(3) Uani 1 1 d . U . . .
N2 N 0.5120(3) 0.3123(8) 0.8746(5) 0.072(3) Uani 1 1 d . U . . .
N1 N 0.5038(4) 0.4832(8) 0.9126(5) 0.077(3) Uani 1 1 d . U . . .
N8 N 0.4224(4) 0.5355(8) 0.7999(4) 0.074(3) Uani 1 1 d . U . . .
N10 N 0.5613(4) 0.5328(7) 0.8404(4) 0.068(3) Uani 1 1 d . U . . .
N4 N 0.4150(4) 0.3255(7) 0.7126(5) 0.069(3) Uani 1 1 d . U . . .
N6 N 0.3385(4) 0.4585(9) 0.5447(5) 0.089(3) Uani 1 1 d . U . . .
C11 C 0.4669(5) 0.2275(10) 0.7874(6) 0.074(3) Uani 1 1 d . U . . .
N12 N 0.6951(4) 0.4102(9) 0.8557(5) 0.083(3) Uani 1 1 d . U . . .
F1 F 0.3509(4) -0.0022(10) 0.7877(5) 0.155(4) Uani 1 1 d . . . . .
C35 C 0.4912(5) 0.6245(9) 0.8095(5) 0.073(3) Uani 1 1 d . U . . .
F2 F 0.3190(4) 0.0792(9) 0.7040(5) 0.153(4) Uani 1 1 d . . . . .
F4 F 0.2734(4) 0.0685(8) 0.7445(6) 0.148(4) Uani 1 1 d . . . . .
C15 C 0.3736(5) 0.2002(11) 0.6357(7) 0.083(4) Uani 1 1 d . U . . .
C14 C 0.4080(5) 0.2239(10) 0.6956(6) 0.079(4) Uani 1 1 d . U . . .
C34 C 0.4394(5) 0.6297(10) 0.7919(6) 0.076(3) Uani 1 1 d . U . . .
C29 C 0.3674(5) 0.4267(10) 0.8103(6) 0.081(4) Uani 1 1 d . U . . .
C12 C 0.4388(5) 0.1576(9) 0.7419(7) 0.078(4) Uani 1 1 d . U . . .
C1 C 0.4987(5) 0.5793(11) 0.9294(6) 0.086(4) Uani 1 1 d . U . . .
H1 H 0.472386 0.621724 0.903072 0.103 Uiso 1 1 calc R . . . .
C10 C 0.5047(5) 0.2197(10) 0.8470(6) 0.077(3) Uani 1 1 d . U . . .
C5 C 0.5410(5) 0.4211(12) 0.9526(7) 0.088(4) Uani 1 1 d . U . . .
F3 F 0.2869(4) -0.0757(8) 0.7101(6) 0.158(4) Uani 1 1 d . . . . .
C38 C 0.5721(5) 0.6370(10) 0.8412(6) 0.080(4) Uani 1 1 d . U . . .
C39 C 0.6235(5) 0.6632(11) 0.8589(6) 0.086(4) Uani 1 1 d . U . . .
C19 C 0.3286(5) 0.2723(11) 0.5434(7) 0.083(4) Uani 1 1 d . U . . .
C36 C 0.5302(5) 0.6981(10) 0.8241(6) 0.080(4) Uani 1 1 d . U . . .
C6 C 0.5424(5) 0.3174(11) 0.9307(6) 0.079(4) Uani 1 1 d . U . . .
C30 C 0.3752(5) 0.5279(10) 0.7913(6) 0.078(3) Uani 1 1 d . U . . .
C9 C 0.5311(5) 0.1315(11) 0.8789(7) 0.087(4) Uani 1 1 d . U . . .
H9 H 0.526721 0.067360 0.860963 0.105 Uiso 1 1 calc R . . . .
C7 C 0.5710(5) 0.2346(11) 0.9649(7) 0.093(4) Uani 1 1 d . U . . .
H7 H 0.593663 0.241923 1.004187 0.111 Uiso 1 1 calc R . . . .
C33 C 0.4054(6) 0.7148(11) 0.7717(6) 0.092(4) Uani 1 1 d . U . . .
H33 H 0.415858 0.778769 0.765391 0.110 Uiso 1 1 calc R . . . .
C43 C 0.7001(5) 0.5939(10) 0.8730(6) 0.084(4) Uani 1 1 d . U . . .
C25 C 0.4062(5) 0.2726(11) 0.8560(6) 0.087(4) Uani 1 1 d . U . . .
H25 H 0.434867 0.230699 0.874531 0.105 Uiso 1 1 calc R . . . .
C28 C 0.3229(5) 0.3921(11) 0.8046(6) 0.089(4) Uani 1 1 d . U . . .
H28 H 0.294201 0.433971 0.786140 0.106 Uiso 1 1 calc R . . . .
C44 C 0.7223(5) 0.4971(11) 0.8661(6) 0.085(4) Uani 1 1 d . U . . .
C32 C 0.3576(5) 0.7047(11) 0.7614(6) 0.089(4) Uani 1 1 d . U . . .
H32 H 0.335759 0.761520 0.747804 0.107 Uiso 1 1 calc R . . . .
C31 C 0.3416(5) 0.6127(12) 0.7707(6) 0.087(4) Uani 1 1 d . U . . .
H31 H 0.308934 0.605859 0.763722 0.104 Uiso 1 1 calc R . . . .
C18 C 0.3078(5) 0.1753(12) 0.5183(7) 0.098(4) Uani 1 1 d . U . . .
H18 H 0.286526 0.168204 0.478763 0.118 Uiso 1 1 calc R . . . .
C16 C 0.3519(5) 0.0991(12) 0.6119(7) 0.097(4) Uani 1 1 d . U . . .
H16 H 0.359524 0.040929 0.635436 0.116 Uiso 1 1 calc R . . . .
C48 C 0.7109(5) 0.3245(12) 0.8418(6) 0.092(4) Uani 1 1 d . U . . .
H48 H 0.691723 0.264058 0.833397 0.111 Uiso 1 1 calc R . . . .
C24 C 0.3335(6) 0.5498(13) 0.5165(7) 0.100(4) Uani 1 1 d . U . . .
H24 H 0.346870 0.610346 0.537980 0.120 Uiso 1 1 calc R . . . .
C4 C 0.5734(6) 0.4568(12) 1.0087(6) 0.095(4) Uani 1 1 d . U . . .
H4 H 0.598359 0.413119 1.035894 0.114 Uiso 1 1 calc R . . . .
C2 C 0.5308(6) 0.6167(13) 0.9838(7) 0.098(4) Uani 1 1 d . U . . .
H2 H 0.526649 0.684272 0.993108 0.117 Uiso 1 1 calc R . . . .
C8 C 0.5637(5) 0.1416(11) 0.9373(8) 0.094(4) Uani 1 1 d . U . . .
H8 H 0.581342 0.083165 0.958562 0.113 Uiso 1 1 calc R . . . .
C20 C 0.3189(5) 0.3697(12) 0.5116(6) 0.084(4) Uani 1 1 d . U . . .
C3 C 0.5681(6) 0.5570(13) 1.0236(7) 0.101(4) Uani 1 1 d . U . . .
H3 H 0.589888 0.582322 1.060474 0.121 Uiso 1 1 calc R . . . .
C26 C 0.3619(5) 0.2363(13) 0.8511(7) 0.105(5) Uani 1 1 d . U . . .
H26 H 0.360603 0.171052 0.865155 0.127 Uiso 1 1 calc R . . . .
C13 C 0.4415(6) 0.0409(9) 0.7449(8) 0.109(6) Uani 1 1 d . U . . .
H13A H 0.471332 0.019816 0.780027 0.164 Uiso 1 1 calc GR . . . .
H13B H 0.442881 0.014275 0.712844 0.164 Uiso 1 1 calc GR . . . .
H13C H 0.412151 0.013802 0.743864 0.164 Uiso 1 1 calc GR . . . .
C37 C 0.5257(6) 0.8170(10) 0.8248(7) 0.111(5) Uani 1 1 d . U . . .
H37A H 0.490604 0.836292 0.805006 0.166 Uiso 1 1 calc GR . . . .
H37B H 0.541440 0.848232 0.806009 0.166 Uiso 1 1 calc GR . . . .
H37C H 0.542102 0.840947 0.863801 0.166 Uiso 1 1 calc GR . . . .
C27 C 0.3203(6) 0.2991(12) 0.8251(7) 0.096(4) Uani 1 1 d . U . . .
H27 H 0.290147 0.277248 0.821591 0.115 Uiso 1 1 calc R . . . .
C23 C 0.3097(6) 0.5561(13) 0.4583(7) 0.103(5) Uani 1 1 d . U . . .
H23 H 0.307104 0.620159 0.440934 0.124 Uiso 1 1 calc R . . . .
C47 C 0.7543(5) 0.3210(13) 0.8394(7) 0.100(4) Uani 1 1 d . U . . .
H47 H 0.763386 0.260358 0.828249 0.120 Uiso 1 1 calc R . . . .
C42 C 0.7227(6) 0.6915(11) 0.8918(7) 0.103(5) Uani 1 1 d . U . . .
H42 H 0.756248 0.701205 0.902631 0.124 Uiso 1 1 calc R . . . .
C22 C 0.2895(5) 0.4682(13) 0.4247(7) 0.105(5) Uani 1 1 d . U . . .
H22 H 0.273358 0.471411 0.384926 0.126 Uiso 1 1 calc R . . . .
C17 C 0.3200(6) 0.0920(12) 0.5542(8) 0.099(4) Uani 1 1 d . U . . .
H17 H 0.305876 0.027414 0.538426 0.119 Uiso 1 1 calc R . . . .
C40 C 0.6464(6) 0.7613(12) 0.8773(7) 0.106(5) Uani 1 1 d . U . . .
H40 H 0.628035 0.818215 0.877728 0.127 Uiso 1 1 calc R . . . .
C21 C 0.2943(5) 0.3739(13) 0.4530(7) 0.099(4) Uani 1 1 d . U . . .
H21 H 0.280516 0.313299 0.431650 0.119 Uiso 1 1 calc R . . . .
C45 C 0.7674(6) 0.4961(14) 0.8663(8) 0.110(5) Uani 1 1 d . U . . .
H45 H 0.786444 0.556925 0.875387 0.133 Uiso 1 1 calc R . . . .
C46 C 0.7840(6) 0.4101(14) 0.8538(7) 0.104(5) Uani 1 1 d . U . . .
H46 H 0.814503 0.409724 0.854798 0.125 Uiso 1 1 calc R . . . .
C41 C 0.6957(6) 0.7719(12) 0.8943(8) 0.119(6) Uani 1 1 d . U . . .
H41 H 0.711356 0.836142 0.907969 0.143 Uiso 1 1 calc R . . . .
B1 B 0.3093(7) 0.015(2) 0.7371(10) 0.117(7) Uani 1 1 d . . . . .
C49 C 0.4276(10) -0.151(2) 0.9053(12) 0.157(6) Uani 1 1 d . U . . .
N13 N 0.4081(8) -0.2261(17) 0.9025(9) 0.167(6) Uani 1 1 d . U . . .
C50 C 0.4503(8) -0.0470(18) 0.9120(10) 0.161(7) Uani 1 1 d . U . . .
H50A H 0.427305 -0.003080 0.880638 0.242 Uiso 1 1 calc GR . . . .
H50B H 0.481278 -0.053580 0.912132 0.242 Uiso 1 1 calc GR . . . .
H50C H 0.457240 -0.016620 0.947540 0.242 Uiso 1 1 calc GR . . . .
F6 F 0.9113(19) 0.601(4) 0.985(2) 0.261(18) Uani 0.41(3) 1 d D U P A 1
F7 F 0.8457(19) 0.696(4) 0.945(2) 0.258(18) Uani 0.41(3) 1 d D U P A 1
F8 F 0.8541(18) 0.584(4) 1.008(2) 0.255(17) Uani 0.41(3) 1 d D U P A 1
F5 F 0.9028(19) 0.718(4) 1.0353(18) 0.255(17) Uani 0.41(3) 1 d D U P A 1
B2 B 0.8786(14) 0.649(3) 0.9937(14) 0.257(17) Uani 0.41(3) 1 d D U P A 1
B3 B 0.8866(8) 0.6275(14) 0.9994(9) 0.152(10) Uani 0.59(3) 1 d D U P A 2
F12 F 0.9362(7) 0.6489(15) 1.0207(12) 0.194(11) Uani 0.59(3) 1 d D U P A 2
F9 F 0.8589(8) 0.7144(16) 0.9759(11) 0.168(9) Uani 0.59(3) 1 d D U P A 2
F10 F 0.8738(8) 0.5464(12) 0.9619(8) 0.162(10) Uani 0.59(3) 1 d D U P A 2
F11 F 0.8849(9) 0.5917(13) 1.0451(9) 0.155(8) Uani 0.59(3) 1 d D U P A 2

loop_
_atom_site_aniso_label
_atom_site_aniso_U_11
_atom_site_aniso_U_22
_atom_site_aniso_U_33
_atom_site_aniso_U_23
_atom_site_aniso_U_13
_atom_site_aniso_U_12
Fe0A 0.0684(11) 0.0601(11) 0.0822(13) 0.0024(9) 0.0367(10) 0.0027(8)
Fe0B 0.0751(12) 0.0637(12) 0.0862(14) -0.0043(10) 0.0383(10) 0.0008(9)
N3 0.063(6) 0.064(6) 0.084(7) 0.000(5) 0.032(6) 0.000(5)
N7 0.076(6) 0.068(7) 0.077(7) -0.002(5) 0.040(6) 0.003(5)
N11 0.063(6) 0.075(7) 0.087(7) 0.002(6) 0.035(5) -0.007(5)
N9 0.071(6) 0.072(7) 0.079(7) -0.002(5) 0.040(6) -0.003(5)
N5 0.073(6) 0.066(7) 0.093(8) -0.008(6) 0.043(6) 0.005(5)
N2 0.059(6) 0.062(6) 0.089(7) 0.008(6) 0.035(5) 0.005(5)
N1 0.070(6) 0.075(7) 0.089(8) -0.003(6) 0.043(6) -0.004(5)
N8 0.064(6) 0.073(7) 0.074(7) -0.010(5) 0.028(5) 0.006(5)
N10 0.075(6) 0.057(6) 0.070(6) 0.005(5) 0.035(5) -0.003(5)
N4 0.069(6) 0.050(6) 0.094(7) -0.005(5) 0.046(6) -0.005(4)
N6 0.090(7) 0.082(8) 0.092(8) -0.013(6) 0.045(7) 0.004(6)
C11 0.076(8) 0.065(8) 0.092(10) 0.002(7) 0.052(8) 0.003(6)
N12 0.071(6) 0.077(7) 0.089(8) 0.008(6) 0.034(6) -0.009(5)
F1 0.113(7) 0.185(11) 0.123(8) 0.019(8) 0.029(7) -0.002(7)
C35 0.086(8) 0.042(7) 0.077(9) 0.006(6) 0.033(7) 0.003(6)
F2 0.140(8) 0.168(10) 0.160(10) 0.051(8) 0.084(8) -0.002(7)
F4 0.114(7) 0.128(8) 0.214(12) 0.001(8) 0.092(8) -0.003(6)
C15 0.077(8) 0.075(9) 0.101(11) -0.027(7) 0.049(8) -0.012(7)
C14 0.079(8) 0.054(8) 0.107(10) 0.004(7) 0.051(8) 0.001(6)
C34 0.079(8) 0.059(8) 0.086(9) -0.004(7) 0.040(7) 0.009(6)
C29 0.063(7) 0.073(9) 0.095(10) -0.007(7) 0.033(7) 0.002(6)
C12 0.078(8) 0.057(7) 0.120(11) -0.002(7) 0.066(8) -0.002(6)
C1 0.080(8) 0.088(10) 0.080(9) -0.001(7) 0.036(7) 0.000(7)
C10 0.080(8) 0.056(8) 0.105(11) 0.016(7) 0.056(8) 0.004(6)
C5 0.061(7) 0.108(11) 0.094(10) 0.012(8) 0.038(7) -0.013(7)
F3 0.127(8) 0.105(8) 0.210(12) -0.012(8) 0.066(8) 0.007(6)
C38 0.076(8) 0.069(8) 0.081(9) 0.002(7) 0.032(7) -0.014(6)
C39 0.087(9) 0.074(8) 0.078(9) 0.012(7) 0.030(7) -0.002(7)
C19 0.076(8) 0.068(9) 0.103(10) -0.008(8) 0.045(8) -0.007(7)
C36 0.088(9) 0.066(8) 0.081(9) -0.003(7) 0.040(7) -0.004(6)
C6 0.069(8) 0.079(9) 0.089(9) 0.023(7) 0.040(7) 0.011(6)
C30 0.067(7) 0.074(8) 0.085(9) -0.007(7) 0.033(7) 0.005(6)
C9 0.081(9) 0.079(9) 0.113(11) 0.011(8) 0.059(8) 0.010(7)
C7 0.085(9) 0.085(10) 0.103(11) 0.030(8) 0.046(8) 0.009(7)
C33 0.105(10) 0.075(9) 0.087(10) 0.012(7) 0.045(8) 0.011(7)
C43 0.082(8) 0.069(9) 0.094(10) -0.006(7) 0.040(8) -0.010(7)
C25 0.086(8) 0.084(9) 0.104(11) 0.004(8) 0.057(8) 0.002(7)
C28 0.076(8) 0.084(9) 0.097(11) -0.016(8) 0.039(8) 0.007(7)
C44 0.077(8) 0.080(9) 0.087(10) 0.007(7) 0.036(7) -0.009(7)
C32 0.090(9) 0.076(9) 0.097(11) 0.003(8) 0.045(8) 0.010(7)
C31 0.074(8) 0.093(9) 0.086(10) 0.002(8) 0.037(7) 0.012(7)
C18 0.095(10) 0.085(10) 0.102(11) -0.016(8) 0.042(9) -0.017(8)
C16 0.093(10) 0.083(10) 0.115(11) -0.013(8) 0.055(9) -0.011(7)
C48 0.087(9) 0.090(10) 0.097(11) 0.011(8) 0.046(9) 0.008(8)
C24 0.101(11) 0.091(10) 0.096(10) -0.005(8) 0.042(9) 0.011(8)
C4 0.092(10) 0.100(10) 0.082(9) 0.017(8) 0.038(8) -0.005(8)
C2 0.090(10) 0.106(11) 0.095(10) -0.011(8) 0.047(8) -0.011(8)
C8 0.096(10) 0.059(8) 0.124(11) 0.031(8) 0.055(9) 0.010(7)
C20 0.064(8) 0.091(10) 0.088(9) -0.024(8) 0.033(7) -0.017(7)
C3 0.086(10) 0.107(11) 0.088(10) -0.012(9) 0.030(8) -0.021(8)
C26 0.094(10) 0.105(11) 0.137(14) -0.004(10) 0.074(10) -0.003(8)
C13 0.111(11) 0.047(8) 0.176(17) -0.010(8) 0.079(12) 0.001(7)
C37 0.131(13) 0.053(8) 0.122(13) 0.000(8) 0.048(10) -0.003(8)
C27 0.089(9) 0.099(11) 0.113(12) 0.005(9) 0.062(9) 0.003(8)
C23 0.094(10) 0.110(11) 0.090(10) -0.002(9) 0.037(9) 0.012(8)
C47 0.090(10) 0.106(11) 0.102(12) 0.027(9) 0.049(9) 0.020(8)
C42 0.097(10) 0.076(10) 0.134(14) -0.028(9) 0.058(10) -0.033(8)
C22 0.086(10) 0.112(12) 0.090(11) -0.003(8) 0.026(8) -0.002(9)
C17 0.097(10) 0.074(9) 0.114(11) -0.026(8) 0.046(9) -0.021(8)
C40 0.113(10) 0.074(9) 0.135(14) -0.013(9) 0.069(11) -0.026(8)
C21 0.090(9) 0.099(10) 0.085(10) -0.027(8) 0.029(8) -0.019(8)
C45 0.080(9) 0.115(12) 0.134(15) 0.011(11) 0.054(10) -0.013(9)
C46 0.080(9) 0.121(12) 0.117(13) 0.024(10) 0.056(9) 0.012(9)
C41 0.119(12) 0.066(10) 0.172(17) -0.037(10) 0.076(12) -0.033(9)
B1 0.072(12) 0.14(2) 0.107(16) 0.019(14) 0.024(12) -0.012(12)
C49 0.167(14) 0.174(17) 0.157(11) 0.036(14) 0.102(11) 0.031(12)
N13 0.185(15) 0.181(17) 0.156(11) 0.022(14) 0.103(11) 0.036(12)
C50 0.160(14) 0.169(17) 0.166(13) 0.050(14) 0.093(12) 0.023(12)
F6 0.27(3) 0.27(3) 0.20(3) 0.02(2) 0.09(2) -0.02(2)
F7 0.26(3) 0.27(3) 0.20(3) 0.03(2) 0.09(2) -0.03(2)
F8 0.26(3) 0.27(3) 0.20(3) 0.03(2) 0.10(2) -0.03(2)
F5 0.27(3) 0.27(3) 0.20(3) 0.02(2) 0.10(2) -0.03(2)
B2 0.26(3) 0.27(3) 0.20(3) 0.02(2) 0.10(2) -0.03(2)
B3 0.161(14) 0.081(12) 0.191(16) 0.023(12) 0.076(13) 0.012(12)
F12 0.124(14) 0.104(13) 0.27(2) 0.016(14) 0.040(14) 0.008(10)
F9 0.157(15) 0.100(12) 0.22(2) 0.039(13) 0.077(15) 0.037(11)
F10 0.179(16) 0.074(11) 0.158(16) -0.013(9) 0.035(13) 0.019(10)
F11 0.232(18) 0.085(11) 0.149(16) 0.009(10) 0.100(13) 0.019(11)

loop_
_atom_type_symbol
_atom_type_description
_atom_type_scat_dispersion_real
_atom_type_scat_dispersion_imag
_atom_type_scat_source
C C 0.0050 0.0020 'International Tables Vol C Tables 4.2.6.8 and 6.1.1.4'
H H 0.0000 0.0000 'International Tables Vol C Tables 4.2.6.8 and 6.1.1.4'
B B 0.0020 0.0010 'International Tables Vol C Tables 4.2.6.8 and 6.1.1.4'
F F 0.0250 0.0140 'International Tables Vol C Tables 4.2.6.8 and 6.1.1.4'
Fe Fe 0.3670 1.1190 'International Tables Vol C Tables 4.2.6.8 and 6.1.1.4'
N N 0.0090 0.0050 'International Tables Vol C Tables 4.2.6.8 and 6.1.1.4'

loop_
_geom_angle_atom_site_label_1
_geom_angle_atom_site_label_2
_geom_angle_atom_site_label_3
_geom_angle
_geom_angle_site_symmetry_1
_geom_angle_site_symmetry_3
_geom_angle_publ_flag
N3 Fe0A N7 86.4(4) . . ?
N3 Fe0A N9 99.4(4) . . ?
N7 Fe0A N9 160.3(4) . . ?
N2 Fe0A N3 80.4(5) . . ?
N2 Fe0A N7 94.2(4) . . ?
N2 Fe0A N9 105.3(4) . . ?
N2 Fe0A N1 80.1(5) . . ?
N1 Fe0A N3 160.5(4) . . ?
N1 Fe0A N7 96.4(4) . . ?
N1 Fe0A N9 84.4(4) . . ?
N8 Fe0A N3 104.1(4) . . ?
N8 Fe0A N7 79.7(4) . . ?
N8 Fe0A N9 80.6(4) . . ?
N8 Fe0A N2 172.0(5) . . ?
N8 Fe0A N1 95.4(4) . . ?
N11 Fe0B N5 143.4(4) 2_656 . ?
N11 Fe0B N10 76.6(4) 2_656 2_656 ?
N11 Fe0B N4 128.7(4) 2_656 . ?
N11 Fe0B N6 83.1(4) 2_656 . ?
N11 Fe0B N12 72.2(4) 2_656 2_656 ?
N5 Fe0B N6 70.7(4) . . ?
N5 Fe0B N12 85.0(4) . 2_656 ?
N10 Fe0B N5 127.7(4) 2_656 . ?
N10 Fe0B N6 91.5(4) 2_656 . ?
N10 Fe0B N12 146.8(4) 2_656 2_656 ?
N4 Fe0B N5 77.8(4) . . ?
N4 Fe0B N10 101.5(4) . 2_656 ?
N4 Fe0B N6 147.5(4) . . ?
N4 Fe0B N12 89.7(4) . 2_656 ?
N12 Fe0B N6 95.7(4) 2_656 . ?
N4 N3 Fe0A 135.5(8) . . ?
N4 N3 C11 109.2(10) . . ?
C11 N3 Fe0A 112.1(9) . . ?
C29 N7 Fe0A 115.0(9) . . ?
C25 N7 Fe0A 128.1(9) . . ?
C25 N7 C29 116.8(11) . . ?
C39 N11 Fe0B 116.4(8) . 2_656 ?
C39 N11 C43 120.2(11) . . ?
C43 N11 Fe0B 120.9(9) . 2_656 ?
N10 N9 Fe0A 134.4(8) . . ?
N10 N9 C35 109.7(9) . . ?
C35 N9 Fe0A 111.0(8) . . ?
C15 N5 Fe0B 114.4(9) . . ?
C19 N5 Fe0B 123.8(9) . . ?
C19 N5 C15 120.9(12) . . ?
C10 N2 Fe0A 118.6(9) . . ?
C6 N2 Fe0A 120.5(9) . . ?
C6 N2 C10 119.9(11) . . ?
C1 N1 Fe0A 128.0(9) . . ?
C1 N1 C5 117.6(13) . . ?
C5 N1 Fe0A 114.0(10) . . ?
C34 N8 Fe0A 118.6(8) . . ?
C30 N8 Fe0A 120.7(9) . . ?
C30 N8 C34 120.1(10) . . ?
N9 N10 Fe0B 138.4(8) . 2_656 ?
N9 N10 C38 106.6(9) . . ?
C38 N10 Fe0B 114.2(8) . 2_656 ?
N3 N4 Fe0B 138.4(7) . . ?
N3 N4 C14 107.3(10) . . ?
C14 N4 Fe0B 113.2(9) . . ?
C24 N6 Fe0B 128.1(10) . . ?
C24 N6 C20 117.2(13) . . ?
C20 N6 Fe0B 114.7(10) . . ?
N3 C11 C12 109.1(12) . . ?
N3 C11 C10 114.4(12) . . ?
C12 C11 C10 136.4(12) . . ?
C44 N12 Fe0B 114.7(10) . 2_656 ?
C48 N12 Fe0B 127.6(9) . 2_656 ?
C48 N12 C44 117.5(12) . . ?
N9 C35 C34 115.7(11) . . ?
N9 C35 C36 108.5(11) . . ?
C36 C35 C34 135.4(12) . . ?
N5 C15 C14 114.6(11) . . ?
N5 C15 C16 119.0(14) . . ?
C14 C15 C16 126.3(15) . . ?
N4 C14 C15 118.7(12) . . ?
N4 C14 C12 111.0(12) . . ?
C12 C14 C15 130.2(12) . . ?
N8 C34 C35 111.3(10) . . ?
N8 C34 C33 117.9(12) . . ?
C33 C34 C35 130.7(13) . . ?
N7 C29 C30 113.1(11) . . ?
N7 C29 C28 121.1(13) . . ?
C28 C29 C30 125.8(12) . . ?
C11 C12 C13 126.6(14) . . ?
C14 C12 C11 103.1(11) . . ?
C14 C12 C13 130.2(14) . . ?
N1 C1 H1 118.8 . . ?
N1 C1 C2 122.5(14) . . ?
C2 C1 H1 118.8 . . ?
N2 C10 C11 111.7(11) . . ?
N2 C10 C9 119.1(13) . . ?
C9 C10 C11 129.1(14) . . ?
N1 C5 C6 113.4(13) . . ?
N1 C5 C4 120.9(15) . . ?
C4 C5 C6 125.8(14) . . ?
N10 C38 C39 116.7(12) . . ?
C36 C38 N10 111.7(11) . . ?
C36 C38 C39 131.6(13) . . ?
N11 C39 C38 113.5(12) . . ?
N11 C39 C40 119.9(13) . . ?
C40 C39 C38 126.5(14) . . ?
N5 C19 C18 121.9(14) . . ?
N5 C19 C20 113.5(12) . . ?
C18 C19 C20 124.6(14) . . ?
C35 C36 C37 126.7(13) . . ?
C38 C36 C35 103.4(11) . . ?
C38 C36 C37 129.7(13) . . ?
N2 C6 C5 111.3(11) . . ?
N2 C6 C7 124.4(14) . . ?
C7 C6 C5 124.3(15) . . ?
N8 C30 C29 111.2(11) . . ?
N8 C30 C31 121.5(13) . . ?
C31 C30 C29 127.1(12) . . ?
C10 C9 H9 120.6 . . ?
C8 C9 C10 118.8(14) . . ?
C8 C9 H9 120.6 . . ?
C6 C7 H7 122.2 . . ?
C8 C7 C6 115.7(15) . . ?
C8 C7 H7 122.2 . . ?
C34 C33 H33 119.4 . . ?
C32 C33 C34 121.1(14) . . ?
C32 C33 H33 119.4 . . ?
N11 C43 C44 112.2(11) . . ?
N11 C43 C42 119.3(13) . . ?
C42 C43 C44 128.5(13) . . ?
N7 C25 H25 118.4 . . ?
N7 C25 C26 123.1(13) . . ?
C26 C25 H25 118.4 . . ?
C29 C28 H28 119.5 . . ?
C27 C28 C29 120.9(14) . . ?
C27 C28 H28 119.5 . . ?
N12 C44 C43 116.3(12) . . ?
N12 C44 C45 120.9(14) . . ?
C45 C44 C43 122.6(13) . . ?
C33 C32 H32 119.7 . . ?
C31 C32 C33 120.6(13) . . ?
C31 C32 H32 119.7 . . ?
C30 C31 H31 120.6 . . ?
C32 C31 C30 118.7(13) . . ?
C32 C31 H31 120.6 . . ?
C19 C18 H18 121.3 . . ?
C17 C18 C19 117.3(15) . . ?
C17 C18 H18 121.3 . . ?
C15 C16 H16 121.1 . . ?
C17 C16 C15 117.8(15) . . ?
C17 C16 H16 121.1 . . ?
N12 C48 H48 118.3 . . ?
N12 C48 C47 123.4(15) . . ?
C47 C48 H48 118.3 . . ?
N6 C24 H24 118.6 . . ?
C23 C24 N6 122.8(16) . . ?
C23 C24 H24 118.6 . . ?
C5 C4 H4 120.1 . . ?
C3 C4 C5 119.8(15) . . ?
C3 C4 H4 120.1 . . ?
C1 C2 H2 119.6 . . ?
C3 C2 C1 120.7(16) . . ?
C3 C2 H2 119.6 . . ?
C9 C8 H8 119.0 . . ?
C7 C8 C9 122.0(13) . . ?
C7 C8 H8 119.0 . . ?
N6 C20 C19 115.7(13) . . ?
C21 C20 N6 121.3(15) . . ?
C21 C20 C19 123.0(14) . . ?
C4 C3 H3 120.8 . . ?
C2 C3 C4 118.5(15) . . ?
C2 C3 H3 120.8 . . ?
C25 C26 H26 120.9 . . ?
C27 C26 C25 118.2(15) . . ?
C27 C26 H26 120.9 . . ?
C12 C13 H13A 109.5 . . ?
C12 C13 H13B 109.5 . . ?
C12 C13 H13C 109.5 . . ?
H13A C13 H13B 109.5 . . ?
H13A C13 H13C 109.5 . . ?
H13B C13 H13C 109.5 . . ?
C36 C37 H37A 109.5 . . ?
C36 C37 H37B 109.5 . . ?
C36 C37 H37C 109.5 . . ?
H37A C37 H37B 109.5 . . ?
H37A C37 H37C 109.5 . . ?
H37B C37 H37C 109.5 . . ?
C28 C27 C26 119.8(15) . . ?
C28 C27 H27 120.1 . . ?
C26 C27 H27 120.1 . . ?
C24 C23 H23 119.7 . . ?
C24 C23 C22 120.5(17) . . ?
C22 C23 H23 119.7 . . ?
C48 C47 H47 120.7 . . ?
C48 C47 C46 118.5(16) . . ?
C46 C47 H47 120.7 . . ?
C43 C42 H42 120.1 . . ?
C41 C42 C43 119.9(14) . . ?
C41 C42 H42 120.1 . . ?
C23 C22 H22 121.3 . . ?
C23 C22 C21 117.4(15) . . ?
C21 C22 H22 121.3 . . ?
C18 C17 H17 118.6 . . ?
C16 C17 C18 122.9(14) . . ?
C16 C17 H17 118.6 . . ?
C39 C40 H40 120.5 . . ?
C41 C40 C39 119.0(15) . . ?
C41 C40 H40 120.5 . . ?
C20 C21 C22 120.8(15) . . ?
C20 C21 H21 119.6 . . ?
C22 C21 H21 119.6 . . ?
C44 C45 H45 119.2 . . ?
C46 C45 C44 121.7(15) . . ?
C46 C45 H45 119.2 . . ?
C47 C46 H46 121.1 . . ?
C45 C46 C47 117.7(15) . . ?
C45 C46 H46 121.1 . . ?
C42 C41 H41 119.2 . . ?
C40 C41 C42 121.6(14) . . ?
C40 C41 H41 119.2 . . ?
F1 B1 F2 111.2(16) . . ?
F1 B1 F4 110(2) . . ?
F1 B1 F3 111(2) . . ?
F2 B1 F4 105.4(18) . . ?
F3 B1 F2 113(2) . . ?
F3 B1 F4 106.0(15) . . ?
N13 C49 C50 174(3) . . ?
C49 C50 H50A 109.5 . . ?
C49 C50 H50B 109.5 . . ?
C49 C50 H50C 109.5 . . ?
H50A C50 H50B 109.5 . . ?
H50A C50 H50C 109.5 . . ?
H50B C50 H50C 109.5 . . ?
F6 B2 F7 107(2) . . ?
F8 B2 F6 112(2) . . ?
F8 B2 F7 108(2) . . ?
F8 B2 F5 109(2) . . ?
F5 B2 F6 109(2) . . ?
F5 B2 F7 111(2) . . ?
F12 B3 F10 107.5(16) . . ?
F9 B3 F12 109.6(16) . . ?
F9 B3 F10 114.1(19) . . ?
F9 B3 F11 113.4(18) . . ?
F11 B3 F12 104.5(18) . . ?
F11 B3 F10 107.1(16) . . ?

loop_
_geom_bond_atom_site_label_1
_geom_bond_atom_site_label_2
_geom_bond_distance
_geom_bond_site_symmetry_2
_geom_bond_publ_flag
Fe0A N3 1.992(11) . ?
Fe0A N7 2.002(10) . ?
Fe0A N9 2.018(10) . ?
Fe0A N2 1.887(10) . ?
Fe0A N1 1.983(11) . ?
Fe0A N8 1.884(10) . ?
Fe0B N11 2.107(10) 2_656 ?
Fe0B N5 2.144(10) . ?
Fe0B N10 2.133(10) 2_656 ?
Fe0B N4 2.111(11) . ?
Fe0B N6 2.332(12) . ?
Fe0B N12 2.295(11) 2_656 ?
N3 N4 1.343(14) . ?
N3 C11 1.376(15) . ?
N7 C29 1.364(15) . ?
N7 C25 1.350(16) . ?
N11 C39 1.362(16) . ?
N11 C43 1.373(16) . ?
N9 N10 1.332(12) . ?
N9 C35 1.374(15) . ?
N5 C15 1.349(17) . ?
N5 C19 1.341(17) . ?
N2 C10 1.360(16) . ?
N2 C6 1.316(16) . ?
N1 C1 1.353(16) . ?
N1 C5 1.357(16) . ?
N8 C34 1.381(16) . ?
N8 C30 1.357(15) . ?
N10 C38 1.375(15) . ?
N4 C14 1.361(15) . ?
N6 C24 1.364(18) . ?
N6 C20 1.381(16) . ?
C11 C12 1.406(17) . ?
C11 C10 1.429(18) . ?
N12 C44 1.336(16) . ?
N12 C48 1.335(17) . ?
F1 B1 1.33(2) . ?
C35 C34 1.416(17) . ?
C35 C36 1.416(17) . ?
F2 B1 1.36(2) . ?
F4 B1 1.40(3) . ?
C15 C14 1.445(19) . ?
C15 C16 1.449(18) . ?
C14 C12 1.405(18) . ?
C34 C33 1.415(18) . ?
C29 C30 1.463(18) . ?
C29 C28 1.379(18) . ?
C12 C13 1.499(17) . ?
C1 H1 0.9300 . ?
C1 C2 1.373(19) . ?
C10 C9 1.402(18) . ?
C5 C6 1.47(2) . ?
C5 C4 1.40(2) . ?
F3 B1 1.36(2) . ?
C38 C39 1.441(18) . ?
C38 C36 1.374(17) . ?
C39 C40 1.404(19) . ?
C19 C18 1.405(19) . ?
C19 C20 1.459(19) . ?
C36 C37 1.532(18) . ?
C6 C7 1.387(17) . ?
C30 C31 1.405(18) . ?
C9 H9 0.9300 . ?
C9 C8 1.38(2) . ?
C7 H7 0.9300 . ?
C7 C8 1.37(2) . ?
C33 H33 0.9300 . ?
C33 C32 1.362(19) . ?
C43 C44 1.477(19) . ?
C43 C42 1.394(18) . ?
C25 H25 0.9300 . ?
C25 C26 1.387(19) . ?
C28 H28 0.9300 . ?
C28 C27 1.337(19) . ?
C44 C45 1.395(19) . ?
C32 H32 0.9300 . ?
C32 C31 1.354(19) . ?
C31 H31 0.9300 . ?
C18 H18 0.9300 . ?
C18 C17 1.36(2) . ?
C16 H16 0.9300 . ?
C16 C17 1.36(2) . ?
C48 H48 0.9300 . ?
C48 C47 1.380(19) . ?
C24 H24 0.9300 . ?
C24 C23 1.36(2) . ?
C4 H4 0.9300 . ?
C4 C3 1.38(2) . ?
C2 H2 0.9300 . ?
C2 C3 1.34(2) . ?
C8 H8 0.9300 . ?
C20 C21 1.368(19) . ?
C3 H3 0.9300 . ?
C26 H26 0.9300 . ?
C26 C27 1.365(19) . ?
C13 H13A 0.9600 . ?
C13 H13B 0.9600 . ?
C13 H13C 0.9600 . ?
C37 H37A 0.9600 . ?
C37 H37B 0.9600 . ?
C37 H37C 0.9600 . ?
C27 H27 0.9300 . ?
C23 H23 0.9300 . ?
C23 C22 1.38(2) . ?
C47 H47 0.9300 . ?
C47 C46 1.39(2) . ?
C42 H42 0.9300 . ?
C42 C41 1.35(2) . ?
C22 H22 0.9300 . ?
C22 C21 1.40(2) . ?
C17 H17 0.9300 . ?
C40 H40 0.9300 . ?
C40 C41 1.35(2) . ?
C21 H21 0.9300 . ?
C45 H45 0.9300 . ?
C45 C46 1.33(2) . ?
C46 H46 0.9300 . ?
C41 H41 0.9300 . ?
C49 N13 1.12(3) . ?
C49 C50 1.47(3) . ?
C50 H50A 0.9600 . ?
C50 H50B 0.9600 . ?
C50 H50C 0.9600 . ?
F6 B2 1.31(3) . ?
F7 B2 1.32(3) . ?
F8 B2 1.31(3) . ?
F5 B2 1.31(3) . ?
B3 F12 1.357(17) . ?
B3 F9 1.348(17) . ?
B3 F10 1.363(17) . ?
B3 F11 1.356(17) . ?

loop_
_geom_torsion_atom_site_label_1
_geom_torsion_atom_site_label_2
_geom_torsion_atom_site_label_3
_geom_torsion_atom_site_label_4
_geom_torsion
_geom_torsion_site_symmetry_1
_geom_torsion_site_symmetry_2
_geom_torsion_site_symmetry_3
_geom_torsion_site_symmetry_4
_geom_torsion_publ_flag
Fe0A N3 N4 Fe0B 37.2(18) . . . . ?
Fe0A N3 N4 C14 -155.9(9) . . . . ?
Fe0A N3 C11 C12 159.5(8) . . . . ?
Fe0A N3 C11 C10 -16.6(13) . . . . ?
Fe0A N7 C29 C30 -4.4(15) . . . . ?
Fe0A N7 C29 C28 175.2(10) . . . . ?
Fe0A N7 C25 C26 -175.3(11) . . . . ?
Fe0A N9 N10 Fe0B 40.4(17) . . . 2_656 ?
Fe0A N9 N10 C38 -151.4(10) . . . . ?
Fe0A N9 C35 C34 -17.6(14) . . . . ?
Fe0A N9 C35 C36 156.5(9) . . . . ?
Fe0A N2 C10 C11 6.0(13) . . . . ?
Fe0A N2 C10 C9 -170.3(9) . . . . ?
Fe0A N2 C6 C5 -6.0(14) . . . . ?
Fe0A N2 C6 C7 172.3(10) . . . . ?
Fe0A N1 C1 C2 -169.1(10) . . . . ?
Fe0A N1 C5 C6 -8.8(13) . . . . ?
Fe0A N1 C5 C4 171.9(10) . . . . ?
Fe0A N8 C34 C35 2.5(14) . . . . ?
Fe0A N8 C34 C33 -173.9(10) . . . . ?
Fe0A N8 C30 C29 -0.9(15) . . . . ?
Fe0A N8 C30 C31 174.4(10) . . . . ?
Fe0B N11 C39 C38 -18.3(15) 2_656 . . . ?
Fe0B N11 C39 C40 160.4(11) 2_656 . . . ?
Fe0B N11 C43 C44 21.7(16) 2_656 . . . ?
Fe0B N11 C43 C42 -158.9(12) 2_656 . . . ?
Fe0B N5 C15 C14 -12.5(14) . . . . ?
Fe0B N5 C15 C16 164.0(10) . . . . ?
Fe0B N5 C19 C18 -164.8(10) . . . . ?
Fe0B N5 C19 C20 14.5(16) . . . . ?
Fe0B N10 C38 C39 -6.7(15) 2_656 . . . ?
Fe0B N10 C38 C36 173.0(9) 2_656 . . . ?
Fe0B N4 C14 C15 -5.9(14) . . . . ?
Fe0B N4 C14 C12 171.7(8) . . . . ?
Fe0B N6 C24 C23 179.4(11) . . . . ?
Fe0B N6 C20 C19 -3.3(14) . . . . ?
Fe0B N6 C20 C21 179.5(10) . . . . ?
Fe0B N12 C44 C43 -3.5(16) 2_656 . . . ?
Fe0B N12 C44 C45 -179.3(11) 2_656 . . . ?
Fe0B N12 C48 C47 176.1(10) 2_656 . . . ?
N3 Fe0A N2 C10 -11.9(9) . . . . ?
N3 Fe0A N2 C6 179.7(10) . . . . ?
N3 Fe0A N8 C34 -106.9(9) . . . . ?
N3 Fe0A N8 C30 82.5(10) . . . . ?
N3 N4 C14 C15 -176.5(11) . . . . ?
N3 N4 C14 C12 1.1(14) . . . . ?
N3 C11 C12 C14 4.0(13) . . . . ?
N3 C11 C12 C13 -174.6(12) . . . . ?
N3 C11 C10 N2 7.6(15) . . . . ?
N3 C11 C10 C9 -176.6(12) . . . . ?
N7 Fe0A N2 C10 73.8(9) . . . . ?
N7 Fe0A N2 C6 -94.6(10) . . . . ?
N7 Fe0A N8 C34 169.5(10) . . . . ?
N7 Fe0A N8 C30 -1.1(9) . . . . ?
N7 C29 C30 N8 3.5(16) . . . . ?
N7 C29 C30 C31 -171.5(13) . . . . ?
N7 C29 C28 C27 2(2) . . . . ?
N7 C25 C26 C27 -1(2) . . . . ?
N11 C39 C40 C41 -1(2) . . . . ?
N11 C43 C44 N12 -10.5(18) . . . . ?
N11 C43 C44 C45 165.2(14) . . . . ?
N11 C43 C42 C41 -1(2) . . . . ?
N9 Fe0A N2 C10 -109.1(9) . . . . ?
N9 Fe0A N2 C6 82.5(10) . . . . ?
N9 Fe0A N8 C34 -9.4(9) . . . . ?
N9 Fe0A N8 C30 180.0(10) . . . . ?
N9 N10 C38 C39 -178.1(11) . . . . ?
N9 N10 C38 C36 1.5(15) . . . . ?
N9 C35 C34 N8 10.6(16) . . . . ?
N9 C35 C34 C33 -173.6(14) . . . . ?
N9 C35 C36 C38 3.1(15) . . . . ?
N9 C35 C36 C37 -172.2(14) . . . . ?
N5 C15 C14 N4 12.6(17) . . . . ?
N5 C15 C14 C12 -164.5(12) . . . . ?
N5 C15 C16 C17 4(2) . . . . ?
N5 C19 C18 C17 0(2) . . . . ?
N5 C19 C20 N6 -6.1(17) . . . . ?
N5 C19 C20 C21 171.0(12) . . . . ?
N2 C10 C9 C8 -0.1(19) . . . . ?
N2 C6 C7 C8 -4(2) . . . . ?
N1 Fe0A N2 C10 169.5(9) . . . . ?
N1 Fe0A N2 C6 1.1(9) . . . . ?
N1 Fe0A N8 C34 74.0(10) . . . . ?
N1 Fe0A N8 C30 -96.6(9) . . . . ?
N1 C1 C2 C3 -2(2) . . . . ?
N1 C5 C6 N2 9.5(16) . . . . ?
N1 C5 C6 C7 -168.8(12) . . . . ?
N1 C5 C4 C3 -1(2) . . . . ?
N8 C34 C33 C32 1(2) . . . . ?
N8 C30 C31 C32 -2(2) . . . . ?
N10 N9 C35 C34 -176.5(11) . . . . ?
N10 N9 C35 C36 -2.4(14) . . . . ?
N10 C38 C39 N11 16.4(18) . . . . ?
N10 C38 C39 C40 -162.2(14) . . . . ?
N10 C38 C36 C35 -2.9(15) . . . . ?
N10 C38 C36 C37 172.3(14) . . . . ?
N4 N3 C11 C12 -3.6(13) . . . . ?
N4 N3 C11 C10 -179.7(10) . . . . ?
N4 C14 C12 C11 -3.1(14) . . . . ?
N4 C14 C12 C13 175.4(13) . . . . ?
N6 C24 C23 C22 0(2) . . . . ?
N6 C20 C21 C22 2(2) . . . . ?
C11 N3 N4 Fe0B -165.3(9) . . . . ?
C11 N3 N4 C14 1.5(13) . . . . ?
C11 C10 C9 C8 -175.6(13) . . . . ?
N12 C44 C45 C46 3(2) . . . . ?
N12 C48 C47 C46 2(2) . . . . ?
C35 N9 N10 Fe0B -167.6(9) . . . 2_656 ?
C35 N9 N10 C38 0.6(13) . . . . ?
C35 C34 C33 C32 -174.5(14) . . . . ?
C15 N5 C19 C18 3(2) . . . . ?
C15 N5 C19 C20 -177.4(11) . . . . ?
C15 C14 C12 C11 174.1(13) . . . . ?
C15 C14 C12 C13 -7(2) . . . . ?
C15 C16 C17 C18 0(2) . . . . ?
C14 C15 C16 C17 179.7(13) . . . . ?
C34 N8 C30 C29 -171.4(11) . . . . ?
C34 N8 C30 C31 4.0(19) . . . . ?
C34 C35 C36 C38 175.6(15) . . . . ?
C34 C35 C36 C37 0(3) . . . . ?
C34 C33 C32 C31 1(2) . . . . ?
C29 N7 C25 C26 3(2) . . . . ?
C29 C30 C31 C32 172.3(14) . . . . ?
C29 C28 C27 C26 -1(2) . . . . ?
C12 C11 C10 N2 -167.2(13) . . . . ?
C12 C11 C10 C9 9(2) . . . . ?
C1 N1 C5 C6 178.1(11) . . . . ?
C1 N1 C5 C4 -1.2(18) . . . . ?
C1 C2 C3 C4 0(2) . . . . ?
C10 N2 C6 C5 -174.2(10) . . . . ?
C10 N2 C6 C7 4.1(19) . . . . ?
C10 C11 C12 C14 178.9(14) . . . . ?
C10 C11 C12 C13 0(2) . . . . ?
C10 C9 C8 C7 0(2) . . . . ?
C5 N1 C1 C2 2.9(19) . . . . ?
C5 C6 C7 C8 174.2(12) . . . . ?
C5 C4 C3 C2 2(2) . . . . ?
C38 C39 C40 C41 177.8(16) . . . . ?
C39 N11 C43 C44 -176.9(12) . . . . ?
C39 N11 C43 C42 2(2) . . . . ?
C39 C38 C36 C35 176.7(14) . . . . ?
C39 C38 C36 C37 -8(3) . . . . ?
C39 C40 C41 C42 3(3) . . . . ?
C19 N5 C15 C14 178.3(11) . . . . ?
C19 N5 C15 C16 -5.2(18) . . . . ?
C19 C18 C17 C16 -2(2) . . . . ?
C19 C20 C21 C22 -174.9(13) . . . . ?
C36 C35 C34 N8 -161.5(14) . . . . ?
C36 C35 C34 C33 14(3) . . . . ?
C36 C38 C39 N11 -163.2(14) . . . . ?
C36 C38 C39 C40 18(3) . . . . ?
C6 N2 C10 C11 174.4(11) . . . . ?
C6 N2 C10 C9 -1.9(17) . . . . ?
C6 C5 C4 C3 179.7(13) . . . . ?
C6 C7 C8 C9 2(2) . . . . ?
C30 N8 C34 C35 173.1(11) . . . . ?
C30 N8 C34 C33 -3.3(18) . . . . ?
C30 C29 C28 C27 -178.0(14) . . . . ?
C33 C32 C31 C30 0(2) . . . . ?
C43 N11 C39 C38 179.5(12) . . . . ?
C43 N11 C39 C40 -2(2) . . . . ?
C43 C44 C45 C46 -172.6(15) . . . . ?
C43 C42 C41 C40 -2(3) . . . . ?
C25 N7 C29 C30 177.4(12) . . . . ?
C25 N7 C29 C28 -3.0(19) . . . . ?
C25 C26 C27 C28 1(2) . . . . ?
C28 C29 C30 N8 -176.1(13) . . . . ?
C28 C29 C30 C31 9(2) . . . . ?
C44 N12 C48 C47 2(2) . . . . ?
C44 C43 C42 C41 178.7(16) . . . . ?
C44 C45 C46 C47 1(3) . . . . ?
C18 C19 C20 N6 173.1(13) . . . . ?
C18 C19 C20 C21 -10(2) . . . . ?
C16 C15 C14 N4 -163.7(12) . . . . ?
C16 C15 C14 C12 19(2) . . . . ?
C48 N12 C44 C43 171.4(12) . . . . ?
C48 N12 C44 C45 -4(2) . . . . ?
C48 C47 C46 C45 -4(2) . . . . ?
C24 N6 C20 C19 175.2(12) . . . . ?
C24 N6 C20 C21 -2.0(19) . . . . ?
C24 C23 C22 C21 0(2) . . . . ?
C4 C5 C6 N2 -171.3(13) . . . . ?
C4 C5 C6 C7 10(2) . . . . ?
C20 N6 C24 C23 1(2) . . . . ?
C20 C19 C18 C17 -179.0(14) . . . . ?
C23 C22 C21 C20 -1(2) . . . . ?
C42 C43 C44 N12 170.2(15) . . . . ?
C42 C43 C44 C45 -14(3) . . . . ?
